data_9008068
loop_
_publ_author_name
'Dachs, H.'

_publ_section_title
;
 Die kristallstruktur des bixbyits (Fe,Mn)2O3
;
_journal_name_full 'Zeitschrift fur Kristallographie'
_journal_page_first 370
_journal_page_last 395
_journal_volume 107
_journal_year 1956
_chemical_formula_sum 'Fe Mn O3'
_chemical_name_mineral Bixbyite
_space_group_IT_number 206
_symmetry_space_group_name_Hall '-I 2b 2c 3'
_symmetry_space_group_name_H-M 'I a -3'
_cell_angle_alpha 90
_cell_angle_beta 90
_cell_angle_gamma 90
_cell_length_a 9.40
_cell_length_b 9.40
_cell_length_c 9.40
_cell_formula_units_Z 16
_cell_volume 830.584
_database_code_amcsd 0010577
_exptl_crystal_density_diffrn 5.079
_cod_original_sg_symbol_H-M 'I a 3'
_cod_original_formula_sum '(Fe Mn) O3'
_cod_database_code 9008068

loop_
_space_group_symop_operation_xyz
x,y,z
1/2+x,1/2+y,1/2+z
1/2+z,x,1/2-y
+z,1/2+x,-y
1/2+z,-x,y
+z,1/2-x,1/2+y
-z,x,1/2+y
1/2-z,1/2+x,+y
-z,-x,-y
1/2-z,1/2-x,1/2-y
1/2+y,1/2-z,-x
+y,-z,1/2-x
-y,1/2-z,x
1/2-y,-z,1/2+x
1/2-y,z,-x
-y,1/2+z,1/2-x
y,z,x
1/2+y,1/2+z,1/2+x
x,1/2-y,1/2+z
1/2+x,-y,+z
-x,y,1/2+z
1/2-x,1/2+y,+z
x,1/2+y,-z
1/2+x,+y,1/2-z
-x,-y,-z
1/2-x,1/2-y,1/2-z
1/2-z,-x,1/2+y
-z,1/2-x,+y
1/2-z,x,-y
-z,1/2+x,1/2-y
z,-x,1/2-y
1/2+z,1/2-x,-y
z,x,y
1/2+z,1/2+x,1/2+y
1/2-y,1/2+z,x
-y,+z,1/2+x
y,1/2+z,-x
1/2+y,+z,1/2-x
1/2+y,-z,x
+y,1/2-z,1/2+x
-y,-z,-x
1/2-y,1/2-z,1/2-x
-x,1/2+y,1/2-z
1/2-x,+y,-z
x,-y,1/2-z
1/2+x,1/2-y,-z
-x,1/2-y,z
1/2-x,-y,1/2+z

loop_
_atom_site_label
_atom_site_fract_x
_atom_site_fract_y
_atom_site_fract_z
_atom_site_occupancy
Fe1 0.25000 0.25000 0.25000 0.50000
Mn1 0.25000 0.25000 0.25000 0.50000
Fe2 -0.03440 0.00000 0.25000 0.50000
Mn2 -0.03440 0.00000 0.25000 0.50000
O 0.33800 0.10000 0.12500 1.00000

loop_
_cod_related_entry_id
_cod_related_entry_database
_cod_related_entry_code
1 AMCSD 0010577
